data_7251394
loop_
_publ_author_name
'Kanagavel, Manimurugan'
'Nechipadappu, Sunil Kumar'

_publ_section_title
;
 Structural insights into the multi-component solid forms of aminocaproic
 acid and aminomethyl benzoic acid: mechanochemical approach for the
 preparation of salt forms
;
_journal_name_full CrystEngComm
_journal_paper_doi 10.1039/D5CE00830A
_journal_year 2026
_chemical_formula_sum 'C15 H15 Cl N2 O7'
_chemical_formula_weight 370.74
_chemical_name_systematic 'Aminomethyl benzoic acid 2-chloro-4-nitrobenzoate monohydrate'
_space_group_crystal_system triclinic
_space_group_IT_number 2
_space_group_name_Hall '-P 1'
_space_group_name_H-M_alt 'P -1'
_atom_sites_solution_hydrogens mixed
_atom_sites_solution_primary difmap
_atom_sites_solution_secondary difmap
_audit_creation_method SHELXL-2019/3
_audit_update_record
;
2025-06-10 deposited with the CCDC.	2025-11-18 downloaded from the CCDC.
;
_cell_angle_alpha 96.5031(13)
_cell_angle_beta 106.9551(13)
_cell_angle_gamma 101.1189(13)
_cell_formula_units_Z 2
_cell_length_a 8.3098(3)
_cell_length_b 9.6361(4)
_cell_length_c 10.8666(4)
_cell_measurement_reflns_used 9979
_cell_measurement_temperature 294(2)
_cell_measurement_theta_max 30.52
_cell_measurement_theta_min 2.19
_cell_volume 803.26(5)
_computing_cell_refinement '<i>SAINT</i> (Bruker, 2016)'
_computing_data_collection '<i>APEX3</i> (Bruker, 2016)'
_computing_data_reduction 'Bruker SAINT'
_computing_molecular_graphics 'Bruker SHELXTL'
_computing_publication_material 'Bruker SHELXTL'
_computing_structure_refinement '<i>SHELXL2014</i> (Sheldrick, 2015)'
_computing_structure_solution '<i>SHELXT</i> (Sheldrick, 2015)'
_diffrn_ambient_temperature 294(2)
_diffrn_measured_fraction_theta_full 0.990
_diffrn_measured_fraction_theta_max 0.992
_diffrn_measurement_device_type 'Bruker D8 QUEST PHOTON-III'
_diffrn_measurement_method '\w and \f'
_diffrn_radiation_type MoK\a
_diffrn_radiation_wavelength 0.71073
_diffrn_reflns_av_R_equivalents 0.0287
_diffrn_reflns_av_unetI/netI 0.0241
_diffrn_reflns_Laue_measured_fraction_full 0.990
_diffrn_reflns_Laue_measured_fraction_max 0.992
_diffrn_reflns_limit_h_max 11
_diffrn_reflns_limit_h_min -11
_diffrn_reflns_limit_k_max 13
_diffrn_reflns_limit_k_min -13
_diffrn_reflns_limit_l_max 15
_diffrn_reflns_limit_l_min -15
_diffrn_reflns_number 22156
_diffrn_reflns_point_group_measured_fraction_full 0.990
_diffrn_reflns_point_group_measured_fraction_max 0.992
_diffrn_reflns_theta_full 25.242
_diffrn_reflns_theta_max 30.576
_diffrn_reflns_theta_min 1.992
_exptl_absorpt_coefficient_mu 0.280
_exptl_absorpt_correction_T_max 0.7461
_exptl_absorpt_correction_T_min 0.6660
_exptl_absorpt_correction_type multi-scan
_exptl_absorpt_process_details
;
 SADABS 2016/2: Krause, L., Herbst-Irmer, R., Sheldrick G.M. & Stalke D.,
 J. Appl. Cryst. 48 (2015) 3-10
;
_exptl_crystal_density_diffrn 1.533
_exptl_crystal_description block
_exptl_crystal_F_000 384
_exptl_crystal_recrystallization_method 'Re-crystallisation from solvent: water'
_exptl_crystal_size_max 0.200
_exptl_crystal_size_mid 0.150
_exptl_crystal_size_min 0.120
_refine_diff_density_max 0.811
_refine_diff_density_min -0.369
_refine_diff_density_rms 0.049
_refine_ls_extinction_method none
_refine_ls_goodness_of_fit_ref 1.036
_refine_ls_hydrogen_treatment mixed
_refine_ls_matrix_type full
_refine_ls_number_parameters 248
_refine_ls_number_reflns 4899
_refine_ls_number_restraints 0
_refine_ls_restrained_S_all 1.036
_refine_ls_R_factor_all 0.0595
_refine_ls_R_factor_gt 0.0439
_refine_ls_shift/su_max 0.000
_refine_ls_shift/su_mean 0.000
_refine_ls_structure_factor_coef Fsqd
_refine_ls_weighting_details 'w=1/[\s^2^(Fo^2^)+(0.0648P)^2^+0.2583P] where P=(Fo^2^+2Fc^2^)/3'
_refine_ls_weighting_scheme calc
_refine_ls_wR_factor_gt 0.1205
_refine_ls_wR_factor_ref 0.1340
_reflns_Friedel_coverage 0.000
_reflns_number_gt 3771
_reflns_number_total 4899
_reflns_threshold_expression 'I > 2\s(I)'
_cod_data_source_file d5ce00830a2.cif
_cod_data_source_block KB1151_0m
_cod_database_code 7251394
_shelx_shelxl_version_number 2019/3
_shelx_space_group_comment
;
The symmetry employed for this shelxl refinement is uniquely defined
by the following loop, which should always be used as a source of
symmetry information in preference to the above space-group names.
They are only intended as comments.
;
_shelx_estimated_absorpt_t_min 0.946
_shelx_estimated_absorpt_t_max 0.967

loop_
_space_group_symop_operation_xyz
'x, y, z'
'-x, -y, -z'

loop_
_atom_site_label
_atom_site_type_symbol
_atom_site_fract_x
_atom_site_fract_y
_atom_site_fract_z
_atom_site_U_iso_or_equiv
_atom_site_adp_type
_atom_site_occupancy
_atom_site_site_symmetry_order
_atom_site_calc_flag
_atom_site_refinement_flags_posn
_atom_site_refinement_flags_adp
_atom_site_refinement_flags_occupancy
_atom_site_disorder_assembly
_atom_site_disorder_group
C1 C -0.11478(18) -0.43957(14) 0.18806(15) 0.0371(3) Uani 1 1 d . . . . .
H1A H -0.225787 -0.448123 0.202550 0.045 Uiso 1 1 calc R U . . .
H1B H -0.135918 -0.484076 0.098379 0.045 Uiso 1 1 calc R U . . .
C2 C -0.02628(17) -0.28252(14) 0.20862(14) 0.0324(3) Uani 1 1 d . . . . .
C3 C -0.0103(2) -0.18774(15) 0.32062(15) 0.0399(3) Uani 1 1 d . . . . .
H3 H -0.052395 -0.221398 0.384852 0.048 Uiso 1 1 calc R U . . .
C4 C 0.0683(2) -0.04342(15) 0.33654(15) 0.0399(3) Uani 1 1 d . . . . .
H4 H 0.076598 0.019733 0.410702 0.048 Uiso 1 1 calc R U . . .
C5 C 0.13460(18) 0.00749(13) 0.24273(14) 0.0332(3) Uani 1 1 d . . . . .
C6 C 0.1200(2) -0.08720(15) 0.13170(15) 0.0394(3) Uani 1 1 d . . . . .
H6 H 0.165391 -0.054054 0.068786 0.047 Uiso 1 1 calc R U . . .
C7 C 0.0380(2) -0.23111(14) 0.11424(15) 0.0387(3) Uani 1 1 d . . . . .
H7 H 0.026180 -0.293491 0.038588 0.046 Uiso 1 1 calc R U . . .
C8 C 0.21788(19) 0.16345(14) 0.26148(15) 0.0370(3) Uani 1 1 d . . . . .
N1 N -0.00797(18) -0.51584(14) 0.27804(15) 0.0391(3) Uani 1 1 d . . . . .
H1N H -0.059(3) -0.608(3) 0.266(2) 0.078(7) Uiso 1 1 d . . . . .
H2N H 0.021(3) -0.480(3) 0.358(2) 0.065(7) Uiso 1 1 d . . . . .
H3N H 0.092(3) -0.513(2) 0.259(2) 0.062(6) Uiso 1 1 d . . . . .
O1 O 0.32693(16) 0.19177(11) 0.19684(13) 0.0504(3) Uani 1 1 d . . . . .
H1O H 0.376(3) 0.292(3) 0.209(2) 0.084(8) Uiso 1 1 d . . . . .
O2 O 0.18417(18) 0.25415(12) 0.33116(13) 0.0526(3) Uani 1 1 d . . . . .
C9 C 0.38965(17) 0.53798(13) 0.18778(13) 0.0310(3) Uani 1 1 d . . . . .
C10 C 0.47851(16) 0.69396(13) 0.19926(13) 0.0295(2) Uani 1 1 d . . . . .
C11 C 0.50495(17) 0.79493(14) 0.30999(13) 0.0322(3) Uani 1 1 d . . . . .
C12 C 0.58574(18) 0.93808(14) 0.32210(15) 0.0359(3) Uani 1 1 d . . . . .
H12 H 0.604247 1.004640 0.396787 0.043 Uiso 1 1 calc R U . . .
C13 C 0.63763(18) 0.97798(13) 0.21900(15) 0.0351(3) Uani 1 1 d . . . . .
C14 C 0.6121(2) 0.88296(15) 0.10664(15) 0.0388(3) Uani 1 1 d . . . . .
H14 H 0.647546 0.913662 0.038558 0.047 Uiso 1 1 calc R U . . .
C15 C 0.53187(19) 0.73996(14) 0.09769(14) 0.0366(3) Uani 1 1 d . . . . .
H15 H 0.513625 0.674048 0.022640 0.044 Uiso 1 1 calc R U . . .
Cl1 Cl 0.43350(6) 0.74072(4) 0.43515(4) 0.05001(13) Uani 1 1 d . . . . .
N2 N 0.72725(17) 1.12897(13) 0.23257(15) 0.0445(3) Uani 1 1 d . . . . .
O3 O 0.48721(14) 0.45532(11) 0.22437(14) 0.0501(3) Uani 1 1 d . . . . .
O4 O 0.23055(13) 0.50369(11) 0.14233(12) 0.0439(3) Uani 1 1 d . . . . .
O5 O 0.7636(2) 1.20878(13) 0.33680(16) 0.0707(4) Uani 1 1 d . . . . .
O6 O 0.7646(2) 1.16810(13) 0.13946(15) 0.0631(4) Uani 1 1 d . . . . .
O1W O 0.20890(18) 0.46219(16) 0.54106(13) 0.0534(3) Uani 1 1 d . . . . .
H1 H 0.226(4) 0.403(3) 0.492(3) 0.080 Uiso 1 1 d . U . . .
H2 H 0.309(4) 0.493(3) 0.591(3) 0.080 Uiso 1 1 d . U . . .

loop_
_atom_site_aniso_label
_atom_site_aniso_U_11
_atom_site_aniso_U_22
_atom_site_aniso_U_33
_atom_site_aniso_U_23
_atom_site_aniso_U_13
_atom_site_aniso_U_12
C1 0.0334(6) 0.0282(6) 0.0471(8) 0.0095(5) 0.0124(6) 0.0006(5)
C2 0.0314(6) 0.0250(6) 0.0412(7) 0.0088(5) 0.0114(5) 0.0059(5)
C3 0.0500(8) 0.0323(7) 0.0425(8) 0.0103(6) 0.0233(6) 0.0064(6)
C4 0.0512(8) 0.0303(7) 0.0404(7) 0.0036(5) 0.0205(6) 0.0078(6)
C5 0.0374(6) 0.0226(5) 0.0409(7) 0.0065(5) 0.0141(5) 0.0072(5)
C6 0.0544(8) 0.0261(6) 0.0424(7) 0.0078(5) 0.0252(6) 0.0050(6)
C7 0.0516(8) 0.0253(6) 0.0398(7) 0.0026(5) 0.0202(6) 0.0037(5)
C8 0.0433(7) 0.0229(6) 0.0431(7) 0.0047(5) 0.0119(6) 0.0073(5)
N1 0.0427(7) 0.0252(6) 0.0512(8) 0.0122(5) 0.0185(6) 0.0037(5)
O1 0.0607(7) 0.0229(5) 0.0735(8) 0.0076(5) 0.0352(6) 0.0030(5)
O2 0.0683(8) 0.0284(5) 0.0621(8) -0.0015(5) 0.0265(6) 0.0107(5)
C9 0.0328(6) 0.0236(5) 0.0360(6) 0.0040(5) 0.0143(5) 0.0013(4)
C10 0.0280(5) 0.0225(5) 0.0368(6) 0.0052(5) 0.0101(5) 0.0035(4)
C11 0.0332(6) 0.0275(6) 0.0371(7) 0.0056(5) 0.0145(5) 0.0052(5)
C12 0.0372(7) 0.0258(6) 0.0420(7) 0.0002(5) 0.0132(6) 0.0039(5)
C13 0.0340(6) 0.0214(5) 0.0478(8) 0.0073(5) 0.0119(6) 0.0025(5)
C14 0.0455(7) 0.0302(6) 0.0413(7) 0.0110(5) 0.0173(6) 0.0026(5)
C15 0.0445(7) 0.0264(6) 0.0371(7) 0.0034(5) 0.0155(6) 0.0019(5)
Cl1 0.0624(3) 0.0470(2) 0.0445(2) 0.00714(16) 0.02947(19) 0.00348(18)
N2 0.0418(7) 0.0247(5) 0.0638(9) 0.0083(5) 0.0165(6) 0.0012(5)
O3 0.0373(5) 0.0257(5) 0.0854(9) 0.0153(5) 0.0164(6) 0.0048(4)
O4 0.0319(5) 0.0377(5) 0.0554(7) 0.0081(5) 0.0098(4) -0.0006(4)
O5 0.0895(10) 0.0301(6) 0.0853(10) -0.0098(6) 0.0414(8) -0.0113(6)
O6 0.0778(9) 0.0378(6) 0.0679(9) 0.0198(6) 0.0241(7) -0.0069(6)
O1W 0.0565(7) 0.0584(8) 0.0457(7) -0.0001(6) 0.0174(6) 0.0184(6)

loop_
_atom_type_symbol
_atom_type_description
_atom_type_scat_dispersion_real
_atom_type_scat_dispersion_imag
_atom_type_scat_source
C C 0.0033 0.0016 'International Tables Vol C Tables 4.2.6.8 and 6.1.1.4'
H H 0.0000 0.0000 'International Tables Vol C Tables 4.2.6.8 and 6.1.1.4'
N N 0.0061 0.0033 'International Tables Vol C Tables 4.2.6.8 and 6.1.1.4'
O O 0.0106 0.0060 'International Tables Vol C Tables 4.2.6.8 and 6.1.1.4'
Cl Cl 0.1484 0.1585 'International Tables Vol C Tables 4.2.6.8 and 6.1.1.4'

loop_
_geom_angle_atom_site_label_1
_geom_angle_atom_site_label_2
_geom_angle_atom_site_label_3
_geom_angle
_geom_angle_site_symmetry_1
_geom_angle_site_symmetry_3
_geom_angle_publ_flag
N1 C1 C2 111.31(12) . . ?
N1 C1 H1A 109.4 . . ?
C2 C1 H1A 109.4 . . ?
N1 C1 H1B 109.4 . . ?
C2 C1 H1B 109.4 . . ?
H1A C1 H1B 108.0 . . ?
C7 C2 C3 119.31(12) . . ?
C7 C2 C1 119.71(12) . . ?
C3 C2 C1 120.97(13) . . ?
C4 C3 C2 120.13(13) . . ?
C4 C3 H3 119.9 . . ?
C2 C3 H3 119.9 . . ?
C5 C4 C3 120.46(13) . . ?
C5 C4 H4 119.8 . . ?
C3 C4 H4 119.8 . . ?
C4 C5 C6 119.39(12) . . ?
C4 C5 C8 119.59(12) . . ?
C6 C5 C8 121.01(13) . . ?
C7 C6 C5 120.22(13) . . ?
C7 C6 H6 119.9 . . ?
C5 C6 H6 119.9 . . ?
C2 C7 C6 120.46(13) . . ?
C2 C7 H7 119.8 . . ?
C6 C7 H7 119.8 . . ?
O2 C8 O1 124.27(13) . . ?
O2 C8 C5 121.63(14) . . ?
O1 C8 C5 114.10(12) . . ?
C1 N1 H1N 111.5(16) . . ?
C1 N1 H2N 114.9(16) . . ?
H1N N1 H2N 109(2) . . ?
C1 N1 H3N 108.6(14) . . ?
H1N N1 H3N 106(2) . . ?
H2N N1 H3N 106(2) . . ?
C8 O1 H1O 111.9(16) . . ?
O4 C9 O3 126.27(12) . . ?
O4 C9 C10 117.50(12) . . ?
O3 C9 C10 116.22(11) . . ?
C15 C10 C11 118.53(12) . . ?
C15 C10 C9 120.45(11) . . ?
C11 C10 C9 121.00(12) . . ?
C12 C11 C10 121.79(12) . . ?
C12 C11 Cl1 119.04(10) . . ?
C10 C11 Cl1 119.17(10) . . ?
C13 C12 C11 117.39(13) . . ?
C13 C12 H12 121.3 . . ?
C11 C12 H12 121.3 . . ?
C14 C13 C12 123.10(12) . . ?
C14 C13 N2 119.23(13) . . ?
C12 C13 N2 117.66(13) . . ?
C13 C14 C15 118.21(13) . . ?
C13 C14 H14 120.9 . . ?
C15 C14 H14 120.9 . . ?
C14 C15 C10 120.96(13) . . ?
C14 C15 H15 119.5 . . ?
C10 C15 H15 119.5 . . ?
O5 N2 O6 122.83(14) . . ?
O5 N2 C13 118.64(14) . . ?
O6 N2 C13 118.52(14) . . ?
H1 O1W H2 99(3) . . ?

loop_
_geom_bond_atom_site_label_1
_geom_bond_atom_site_label_2
_geom_bond_distance
_geom_bond_site_symmetry_2
_geom_bond_publ_flag
C1 N1 1.481(2) . ?
C1 C2 1.5097(18) . ?
C1 H1A 0.9700 . ?
C1 H1B 0.9700 . ?
C2 C7 1.384(2) . ?
C2 C3 1.393(2) . ?
C3 C4 1.386(2) . ?
C3 H3 0.9300 . ?
C4 C5 1.385(2) . ?
C4 H4 0.9300 . ?
C5 C6 1.3877(19) . ?
C5 C8 1.4921(18) . ?
C6 C7 1.3870(19) . ?
C6 H6 0.9300 . ?
C7 H7 0.9300 . ?
C8 O2 1.2182(17) . ?
C8 O1 1.3070(19) . ?
N1 H1N 0.88(3) . ?
N1 H2N 0.85(2) . ?
N1 H3N 0.91(2) . ?
O1 H1O 0.95(3) . ?
C9 O4 1.2308(16) . ?
C9 O3 1.2580(17) . ?
C9 C10 1.5151(17) . ?
C10 C15 1.3899(19) . ?
C10 C11 1.3932(18) . ?
C11 C12 1.3860(18) . ?
C11 Cl1 1.7284(14) . ?
C12 C13 1.380(2) . ?
C12 H12 0.9300 . ?
C13 C14 1.376(2) . ?
C13 N2 1.4707(17) . ?
C14 C15 1.3893(19) . ?
C14 H14 0.9300 . ?
C15 H15 0.9300 . ?
N2 O5 1.2162(19) . ?
N2 O6 1.219(2) . ?
O1W H1 0.80(3) . ?
O1W H2 0.83(3) . ?

loop_
_geom_hbond_atom_site_label_D
_geom_hbond_atom_site_label_H
_geom_hbond_atom_site_label_A
_geom_hbond_distance_DH
_geom_hbond_distance_HA
_geom_hbond_distance_DA
_geom_hbond_angle_DHA
_geom_hbond_site_symmetry_A
_geom_hbond_publ_flag
N1 H1N O5 0.88(3) 2.42(3) 3.1940(18) 147(2) 1_435 yes
N1 H1N O6 0.88(3) 2.37(3) 3.1931(19) 155(2) 1_435 yes
N1 H2N O1W 0.85(2) 2.34(2) 2.957(2) 130(2) 1_545 yes
N1 H3N O4 0.91(2) 1.95(2) 2.7861(18) 153(2) 1_545 yes
N1 H2N O1W 0.85(2) 2.49(2) 2.9894(19) 118.9(19) 2_556 yes
O1W H2 O3 0.83(3) 2.14(3) 2.9187(19) 156(3) 2_666 yes
O1 H1O O3 0.95(3) 1.63(3) 2.5698(15) 170(2) . yes
O1 H1O O4 0.95(3) 2.63(3) 3.3289(16) 131(2) . yes
O1W H1 O2 0.80(3) 2.03(3) 2.7920(17) 160(3) . yes

loop_
_geom_torsion_atom_site_label_1
_geom_torsion_atom_site_label_2
_geom_torsion_atom_site_label_3
_geom_torsion_atom_site_label_4
_geom_torsion
_geom_torsion_site_symmetry_1
_geom_torsion_site_symmetry_2
_geom_torsion_site_symmetry_3
_geom_torsion_site_symmetry_4
_geom_torsion_publ_flag
N1 C1 C2 C7 109.73(16) . . . . ?
N1 C1 C2 C3 -71.15(17) . . . . ?
C7 C2 C3 C4 0.4(2) . . . . ?
C1 C2 C3 C4 -178.71(14) . . . . ?
C2 C3 C4 C5 -1.3(2) . . . . ?
C3 C4 C5 C6 0.7(2) . . . . ?
C3 C4 C5 C8 179.69(14) . . . . ?
C4 C5 C6 C7 0.7(2) . . . . ?
C8 C5 C6 C7 -178.25(14) . . . . ?
C3 C2 C7 C6 1.0(2) . . . . ?
C1 C2 C7 C6 -179.86(14) . . . . ?
C5 C6 C7 C2 -1.6(2) . . . . ?
C4 C5 C8 O2 -23.4(2) . . . . ?
C6 C5 C8 O2 155.60(16) . . . . ?
C4 C5 C8 O1 156.87(15) . . . . ?
C6 C5 C8 O1 -24.1(2) . . . . ?
O4 C9 C10 C15 -91.06(16) . . . . ?
O3 C9 C10 C15 87.97(17) . . . . ?
O4 C9 C10 C11 87.43(17) . . . . ?
O3 C9 C10 C11 -93.54(16) . . . . ?
C15 C10 C11 C12 -1.4(2) . . . . ?
C9 C10 C11 C12 -179.90(12) . . . . ?
C15 C10 C11 Cl1 178.05(11) . . . . ?
C9 C10 C11 Cl1 -0.47(18) . . . . ?
C10 C11 C12 C13 0.8(2) . . . . ?
Cl1 C11 C12 C13 -178.62(11) . . . . ?
C11 C12 C13 C14 0.3(2) . . . . ?
C11 C12 C13 N2 -178.53(12) . . . . ?
C12 C13 C14 C15 -0.7(2) . . . . ?
N2 C13 C14 C15 178.05(13) . . . . ?
C13 C14 C15 C10 0.1(2) . . . . ?
C11 C10 C15 C14 0.9(2) . . . . ?
C9 C10 C15 C14 179.42(13) . . . . ?
C14 C13 N2 O5 -173.19(16) . . . . ?
C12 C13 N2 O5 5.6(2) . . . . ?
C14 C13 N2 O6 5.6(2) . . . . ?
C12 C13 N2 O6 -175.61(15) . . . . ?
